data_4338597
loop_
_publ_author_name
'Kornev, Alexander N.'
'Belina, Natalia V.'
'Sushev, Vyacheslav V.'
'Fukin, Georgy K.'
'Baranov, Evgenii V.'
'Kurskiy, Yuriy A.'
'Poddelskii, Andrei I.'
'Abakumov, Gleb A.'
'L\"onnecke, Peter'
'Hey-Hawkins, Evamarie'

_publ_section_title
;
 The First Structurally Characterized Metal (\k^2^N,P)-Phosphinohydrazides:
 The Key to Understanding the Intramolecular Rearrangement
 R~2~P--NR'--NR'--M \\rightarrow  R'N=PR~2~--NR'--M.
 Metalloderivatives of Diisopropylphosphinohydrazines:
 Synthesis and Properties
;
_journal_coden_ASTM INOCAJ
_journal_issue 12
_journal_name_full 'Inorganic chemistry'
_journal_page_first 5574
_journal_page_last 5583
_journal_paper_doi 10.1021/ic900135b
_journal_volume 48
_journal_year 2009
_chemical_formula_sum 'C13 H32 Cl2 Co N2 P2'
_chemical_formula_weight 408.18
_space_group_IT_number 14
_symmetry_cell_setting monoclinic
_symmetry_space_group_name_Hall '-P 2yn'
_symmetry_space_group_name_H-M 'P 1 21/n 1'
_atom_sites_solution_hydrogens geom
_atom_sites_solution_primary direct
_atom_sites_solution_secondary difmap
_audit_conform_dict_location ftp://ftp.iucr.org/pub/cif_core.dic
_audit_conform_dict_name cif_core.dic
_audit_conform_dict_version 2.3
_audit_creation_date 2007-11-13T18:29:52-00:00
_audit_creation_method 'WinGX routine CIF_UPDATE'
_cell_angle_alpha 90
_cell_angle_beta 91.8870(10)
_cell_angle_gamma 90
_cell_formula_units_Z 4
_cell_length_a 8.32830(10)
_cell_length_b 16.0842(2)
_cell_length_c 14.3787(2)
_cell_measurement_reflns_used 16556
_cell_measurement_temperature 130(2)
_cell_measurement_theta_max 32.2696
_cell_measurement_theta_min 2.743
_cell_volume 1925.04(4)
_computing_cell_refinement
;
        CrysAlis RED, Oxford Diffraction Ltd.,
        Version 1.171.32.5 (release 08-05-2007 CrysAlis171 .NET)
        (compiled May  8 2007,13:10:02)
;
_computing_data_collection
;
        CrysAlis CCD, Oxford Diffraction Ltd.,
        Version 1.171.32.5 (release 08-05-2007 CrysAlis171 .NET)
        (compiled May  8 2007,13:10:02)
;
_computing_data_reduction
;
        CrysAlis RED, Oxford Diffraction Ltd.,
        Version 1.171.32.5 (release 08-05-2007 CrysAlis171 .NET)
        (compiled May  8 2007,13:10:02)
;
_computing_molecular_graphics 'ORTEP3 for Windows (L. J. Farrugia, 1997)'
_computing_publication_material 'WINGX  (L.J. Farrugia,1999)'
_computing_structure_refinement 'SHELXL-97 (Sheldrick, 1997)'
_computing_structure_solution 'SHELXS-97 (Sheldrick, 1990)'
_diffrn_ambient_temperature 130(2)
_diffrn_detector_area_resol_mean 16.356
_diffrn_measured_fraction_theta_full 1
_diffrn_measured_fraction_theta_max 1
_diffrn_measurement_device_type 'ccd Xcalibur S'
_diffrn_measurement_method '\w- amd \f-scans'
_diffrn_orient_matrix_UB_11 0.0200532589
_diffrn_orient_matrix_UB_12 0.0216297906
_diffrn_orient_matrix_UB_13 0.0417065217
_diffrn_orient_matrix_UB_21 0.0314574771
_diffrn_orient_matrix_UB_22 0.0332064804
_diffrn_orient_matrix_UB_23 -0.026263536
_diffrn_orient_matrix_UB_31 -0.0764789207
_diffrn_orient_matrix_UB_32 0.0193080628
_diffrn_orient_matrix_UB_33 -0.0016657444
_diffrn_radiation_monochromator graphite
_diffrn_radiation_type MoK\a
_diffrn_radiation_wavelength 0.71073
_diffrn_reflns_av_R_equivalents 0.0444
_diffrn_reflns_av_unetI/netI 0.0396
_diffrn_reflns_limit_h_max 11
_diffrn_reflns_limit_h_min -11
_diffrn_reflns_limit_k_max 22
_diffrn_reflns_limit_k_min -22
_diffrn_reflns_limit_l_max 20
_diffrn_reflns_limit_l_min -20
_diffrn_reflns_number 47043
_diffrn_reflns_theta_full 30.5
_diffrn_reflns_theta_max 30.5
_diffrn_reflns_theta_min 2.76
_exptl_absorpt_coefficient_mu 1.329
_exptl_absorpt_correction_T_max 1
_exptl_absorpt_correction_T_min 0.83289
_exptl_absorpt_correction_type multi-scan
_exptl_absorpt_process_details
;
        CrysAlis RED, Oxford Diffraction Ltd.,
        Version 1.171.32.5 (release 08-05-2007 CrysAlis171 .NET)
        (compiled May  8 2007,13:10:02)
        Empirical absorption correction using spherical harmonics,
 implemented in SCALE3 ABSPACK scaling algorithm.
;
_exptl_crystal_colour blue
_exptl_crystal_density_diffrn 1.408
_exptl_crystal_density_method 'not measured'
_exptl_crystal_description prism
_exptl_crystal_F_000 860
_exptl_crystal_size_max 0.2
_exptl_crystal_size_mid 0.1
_exptl_crystal_size_min 0.05
_refine_diff_density_max 0.697
_refine_diff_density_min -0.267
_refine_diff_density_rms 0.06
_refine_ls_extinction_method none
_refine_ls_goodness_of_fit_ref 0.956
_refine_ls_hydrogen_treatment refall
_refine_ls_matrix_type full
_refine_ls_number_parameters 309
_refine_ls_number_reflns 5863
_refine_ls_number_restraints 0
_refine_ls_restrained_S_all 0.956
_refine_ls_R_factor_all 0.046
_refine_ls_R_factor_gt 0.0258
_refine_ls_shift/su_max 0.001
_refine_ls_shift/su_mean 0
_refine_ls_structure_factor_coef Fsqd
_refine_ls_weighting_details 'calc w=1/[\s^2^(Fo^2^)+(0.0302P)^2^+0.0000P] where P=(Fo^2^+2Fc^2^)/3'
_refine_ls_weighting_scheme calc
_refine_ls_wR_factor_gt 0.0535
_refine_ls_wR_factor_ref 0.0581
_reflns_number_gt 4367
_reflns_number_total 5863
_reflns_threshold_expression >2sigma(I)
_cod_data_source_file ic900135b_si_001.cif
_cod_data_source_block 710342
_cod_depositor_comments
;
The following automatic conversions were performed:

'_symmetry_cell_setting' value 'Monoclinic' changed to 'monoclinic'
according to
/usr/data/users/saulius/automatic-downloads/retrospective/ACS/lib/dictionaries/cif_core.dic
dictionary named 'cif_core.dic' version 2.4.2 from 2011-04-26.

Automatic conversion script
Id: cif_fix_values 2281 2013-09-26 08:29:07Z andrius 
;
_cod_original_sg_symbol_H-M P2(1)/n
_cod_database_code 4338597

loop_
_symmetry_equiv_pos_as_xyz
'x, y, z'
'-x+1/2, y+1/2, -z+1/2'
'-x, -y, -z'
'x-1/2, -y-1/2, z-1/2'

loop_
_atom_site_label
_atom_site_type_symbol
_atom_site_fract_x
_atom_site_fract_y
_atom_site_fract_z
_atom_site_U_iso_or_equiv
_atom_site_adp_type
_atom_site_occupancy
_atom_site_symmetry_multiplicity
_atom_site_calc_flag
Co1 Co 0.91429(2) 0.013455(13) 0.816389(13) 0.01703(5) Uani 1 1 d
Cl1 Cl 0.79165(5) 0.10237(2) 0.91256(3) 0.02462(8) Uani 1 1 d
Cl2 Cl 1.06805(5) 0.08008(2) 0.71514(3) 0.02770(9) Uani 1 1 d
P1 P 0.89723(4) -0.17271(2) 0.87386(2) 0.01584(8) Uani 1 1 d
P2 P 0.71614(4) -0.06797(2) 0.74001(3) 0.01683(8) Uani 1 1 d
N1 N 0.99927(15) -0.08895(8) 0.87131(9) 0.0181(3) Uani 1 1 d
N2 N 0.75209(14) -0.16249(7) 0.79131(8) 0.0176(2) Uani 1 1 d
C1 C 0.81917(19) -0.19175(10) 0.98877(10) 0.0223(3) Uani 1 1 d
C2 C 0.7487(3) -0.11398(12) 1.03181(13) 0.0340(4) Uani 1 1 d
C3 C 0.7041(3) -0.26480(14) 0.99462(15) 0.0426(5) Uani 1 1 d
C4 C 1.01452(19) -0.26600(10) 0.84958(10) 0.0219(3) Uani 1 1 d
C5 C 1.1681(2) -0.26498(13) 0.91163(13) 0.0329(4) Uani 1 1 d
C6 C 1.0574(2) -0.27349(13) 0.74809(12) 0.0301(4) Uani 1 1 d
C7 C 0.50045(18) -0.04428(11) 0.75114(12) 0.0264(3) Uani 1 1 d
C8 C 0.3814(2) -0.09258(14) 0.68831(15) 0.0355(4) Uani 1 1 d
C9 C 0.4533(2) -0.04893(14) 0.85231(14) 0.0355(4) Uani 1 1 d
C10 C 0.73699(19) -0.08204(10) 0.61417(10) 0.0232(3) Uani 1 1 d
C11 C 0.7067(2) 0.00249(12) 0.56761(13) 0.0337(4) Uani 1 1 d
C12 C 0.9022(2) -0.11449(13) 0.59084(12) 0.0296(4) Uani 1 1 d
C13 C 0.6565(2) -0.23671(11) 0.76414(13) 0.0266(3) Uani 1 1 d
H1N H 1.056(2) -0.0885(12) 0.9130(13) 0.028(5) Uiso 1 1 d
H1 H 0.915(2) -0.2081(11) 1.0238(11) 0.026(4) Uiso 1 1 d
H2A H 0.640(3) -0.1096(13) 1.0058(14) 0.050(6) Uiso 1 1 d
H2B H 0.816(3) -0.0628(16) 1.0186(17) 0.075(8) Uiso 1 1 d
H2C H 0.740(2) -0.1239(14) 1.0960(16) 0.056(6) Uiso 1 1 d
H3A H 0.600(3) -0.2492(15) 0.9622(17) 0.072(8) Uiso 1 1 d
H3B H 0.685(2) -0.2773(14) 1.0642(16) 0.059(6) Uiso 1 1 d
H3C H 0.743(3) -0.3150(15) 0.9718(15) 0.056(7) Uiso 1 1 d
H4 H 0.956(2) -0.3152(11) 0.8670(12) 0.029(5) Uiso 1 1 d
H5A H 1.235(2) -0.2152(14) 0.8958(14) 0.049(6) Uiso 1 1 d
H5B H 1.220(2) -0.3144(13) 0.8995(13) 0.042(6) Uiso 1 1 d
H5C H 1.149(2) -0.2609(12) 0.9768(15) 0.047(6) Uiso 1 1 d
H6A H 1.107(2) -0.2216(12) 0.7299(13) 0.033(5) Uiso 1 1 d
H6B H 0.966(2) -0.2822(11) 0.7074(12) 0.032(5) Uiso 1 1 d
H6C H 1.134(2) -0.3162(13) 0.7441(14) 0.048(6) Uiso 1 1 d
H7 H 0.4902(18) 0.0171(10) 0.7310(11) 0.016(4) Uiso 1 1 d
H8A H 0.273(3) -0.0693(13) 0.6972(14) 0.053(6) Uiso 1 1 d
H8B H 0.384(2) -0.1532(13) 0.7035(13) 0.037(5) Uiso 1 1 d
H8C H 0.406(2) -0.0880(12) 0.6183(14) 0.043(6) Uiso 1 1 d
H9A H 0.343(3) -0.0314(13) 0.8563(14) 0.045(6) Uiso 1 1 d
H9B H 0.467(2) -0.1074(14) 0.8738(13) 0.042(6) Uiso 1 1 d
H9C H 0.520(2) -0.0111(12) 0.8903(14) 0.039(5) Uiso 1 1 d
H10 H 0.659(2) -0.1216(12) 0.5920(13) 0.036(5) Uiso 1 1 d
H11A H 0.784(2) 0.0435(12) 0.5921(12) 0.030(5) Uiso 1 1 d
H11B H 0.596(2) 0.0259(11) 0.5781(12) 0.033(5) Uiso 1 1 d
H11C H 0.723(2) -0.0018(12) 0.5020(15) 0.046(6) Uiso 1 1 d
H12A H 0.988(2) -0.0801(11) 0.6188(12) 0.029(5) Uiso 1 1 d
H12B H 0.917(2) -0.1111(11) 0.5241(13) 0.032(5) Uiso 1 1 d
H12C H 0.917(2) -0.1707(13) 0.6112(14) 0.042(6) Uiso 1 1 d
H13A H 0.547(2) -0.2341(12) 0.7902(13) 0.040(5) Uiso 1 1 d
H13B H 0.650(2) -0.2415(12) 0.6988(13) 0.037(5) Uiso 1 1 d
H13C H 0.705(2) -0.2837(12) 0.7866(12) 0.027(5) Uiso 1 1 d

loop_
_atom_site_aniso_label
_atom_site_aniso_U_11
_atom_site_aniso_U_22
_atom_site_aniso_U_33
_atom_site_aniso_U_23
_atom_site_aniso_U_13
_atom_site_aniso_U_12
Co1 0.01745(10) 0.01365(10) 0.01994(10) 0.00171(8) 0.00004(7) -0.00112(8)
Cl1 0.03016(19) 0.01999(19) 0.02361(18) -0.00377(14) -0.00052(15) 0.00238(15)
Cl2 0.02671(19) 0.0238(2) 0.0330(2) 0.00701(16) 0.00620(15) -0.00497(16)
P1 0.01801(17) 0.01328(18) 0.01644(17) 0.00038(14) 0.00359(13) 0.00061(14)
P2 0.01471(17) 0.01551(19) 0.02024(18) -0.00127(14) 0.00011(13) 0.00111(14)
N1 0.0174(6) 0.0174(7) 0.0193(6) 0.0018(5) -0.0020(5) -0.0013(5)
N2 0.0162(6) 0.0148(6) 0.0219(6) -0.0018(5) 0.0011(5) -0.0016(5)
C1 0.0286(8) 0.0195(8) 0.0192(7) 0.0013(6) 0.0064(6) 0.0005(6)
C2 0.0475(12) 0.0299(10) 0.0257(9) -0.0039(7) 0.0159(8) 0.0035(9)
C3 0.0605(14) 0.0334(11) 0.0351(11) -0.0021(9) 0.0226(10) -0.0183(10)
C4 0.0268(8) 0.0171(8) 0.0221(7) 0.0001(6) 0.0044(6) 0.0043(6)
C5 0.0389(10) 0.0331(11) 0.0263(9) -0.0028(8) -0.0043(8) 0.0190(9)
C6 0.0318(9) 0.0363(11) 0.0222(8) -0.0031(7) 0.0020(7) 0.0144(8)
C7 0.0157(7) 0.0263(9) 0.0372(9) -0.0058(7) 0.0010(6) 0.0035(6)
C8 0.0187(8) 0.0399(12) 0.0473(11) -0.0056(9) -0.0068(8) 0.0017(8)
C9 0.0203(8) 0.0416(12) 0.0450(11) -0.0156(9) 0.0093(8) -0.0014(8)
C10 0.0236(8) 0.0257(9) 0.0200(7) -0.0019(6) -0.0022(6) 0.0013(7)
C11 0.0365(10) 0.0357(11) 0.0285(9) 0.0083(8) -0.0063(8) 0.0037(8)
C12 0.0295(9) 0.0387(11) 0.0205(8) -0.0003(7) 0.0016(7) 0.0058(8)
C13 0.0280(9) 0.0172(8) 0.0345(9) -0.0041(7) -0.0015(7) -0.0033(7)

loop_
_atom_type_symbol
_atom_type_description
_atom_type_scat_dispersion_real
_atom_type_scat_dispersion_imag
_atom_type_scat_source
Co Co 0.3494 0.9721 'International Tables Vol C Tables 4.2.6.8 and 6.1.1.4'
Cl Cl 0.1484 0.1585 'International Tables Vol C Tables 4.2.6.8 and 6.1.1.4'
P P 0.1023 0.0942 'International Tables Vol C Tables 4.2.6.8 and 6.1.1.4'
N N 0.0061 0.0033 'International Tables Vol C Tables 4.2.6.8 and 6.1.1.4'
C C 0.0033 0.0016 'International Tables Vol C Tables 4.2.6.8 and 6.1.1.4'
H H 0 0 'International Tables Vol C Tables 4.2.6.8 and 6.1.1.4'

loop_
_geom_angle_atom_site_label_1
_geom_angle_atom_site_label_2
_geom_angle_atom_site_label_3
_geom_angle
N1 Co1 Cl2 117.33(4)
N1 Co1 Cl1 116.92(4)
Cl2 Co1 Cl1 111.993(17)
N1 Co1 P2 87.62(4)
Cl2 Co1 P2 111.717(16)
Cl1 Co1 P2 108.324(15)
N1 P1 N2 105.89(6)
N1 P1 C1 111.69(7)
N2 P1 C1 112.87(7)
N1 P1 C4 113.59(7)
N2 P1 C4 108.82(7)
C1 P1 C4 104.12(7)
N2 P2 C10 107.10(7)
N2 P2 C7 107.61(7)
C10 P2 C7 103.55(7)
N2 P2 Co1 100.57(4)
C10 P2 Co1 116.17(5)
C7 P2 Co1 120.93(5)
P1 N1 Co1 122.46(7)
P1 N1 H1N 108.1(15)
Co1 N1 H1N 121.7(15)
C13 N2 P1 118.52(11)
C13 N2 P2 121.17(10)
P1 N2 P2 120.31(7)
C3 C1 C2 111.14(16)
C3 C1 P1 115.13(12)
C2 C1 P1 112.61(12)
C3 C1 H1 105.9(10)
C2 C1 H1 109.5(10)
P1 C1 H1 101.8(10)
C1 C2 H2A 105.7(13)
C1 C2 H2B 111.5(14)
H2A C2 H2B 112.7(19)
C1 C2 H2C 107.7(14)
H2A C2 H2C 106.5(17)
H2B C2 H2C 112.4(19)
C1 C3 H3A 108.4(14)
C1 C3 H3B 108.6(12)
H3A C3 H3B 110.0(18)
C1 C3 H3C 115.0(14)
H3A C3 H3C 110.9(19)
H3B C3 H3C 103.6(18)
C6 C4 C5 109.97(14)
C6 C4 P1 113.10(11)
C5 C4 P1 108.66(11)
C6 C4 H4 108.8(10)
C5 C4 H4 106.1(10)
P1 C4 H4 110.0(10)
C4 C5 H5A 109.5(12)
C4 C5 H5B 105.4(12)
H5A C5 H5B 112.2(17)
C4 C5 H5C 113.9(12)
H5A C5 H5C 106.1(17)
H5B C5 H5C 109.8(17)
C4 C6 H6A 107.8(11)
C4 C6 H6B 113.2(10)
H6A C6 H6B 107.4(15)
C4 C6 H6C 107.3(12)
H6A C6 H6C 108.3(16)
H6B C6 H6C 112.6(17)
C9 C7 C8 110.89(15)
C9 C7 P2 110.80(12)
C8 C7 P2 117.18(12)
C9 C7 H7 107.1(9)
C8 C7 H7 105.9(8)
P2 C7 H7 104.2(8)
C7 C8 H8A 107.9(12)
C7 C8 H8B 110.9(10)
H8A C8 H8B 110.8(16)
C7 C8 H8C 113.0(11)
H8A C8 H8C 108.1(15)
H8B C8 H8C 106.1(15)
C7 C9 H9A 108.6(12)
C7 C9 H9B 108.2(11)
H9A C9 H9B 111.0(16)
C7 C9 H9C 110.1(12)
H9A C9 H9C 108.0(16)
H9B C9 H9C 110.9(16)
C12 C10 C11 110.21(15)
C12 C10 P2 112.05(11)
C11 C10 P2 107.54(12)
C12 C10 H10 107.8(11)
C11 C10 H10 110.2(11)
P2 C10 H10 109.1(11)
C10 C11 H11A 110.2(10)
C10 C11 H11B 113.8(11)
H11A C11 H11B 106.5(15)
C10 C11 H11C 109.8(12)
H11A C11 H11C 106.7(16)
H11B C11 H11C 109.6(16)
C10 C12 H12A 111.8(10)
C10 C12 H12B 109.9(10)
H12A C12 H12B 105.1(14)
C10 C12 H12C 111.6(12)
H12A C12 H12C 108.7(15)
H12B C12 H12C 109.6(16)
N2 C13 H13A 111.0(11)
N2 C13 H13B 110.1(12)
H13A C13 H13B 110.5(15)
N2 C13 H13C 110.2(11)
H13A C13 H13C 107.7(15)
H13B C13 H13C 107.2(15)

loop_
_geom_bond_atom_site_label_1
_geom_bond_atom_site_label_2
_geom_bond_distance
Co1 N1 1.9495(13)
Co1 Cl2 2.2428(4)
Co1 Cl1 2.2570(4)
Co1 P2 2.3506(4)
P1 N1 1.5939(13)
P1 N2 1.6741(12)
P1 C1 1.8213(15)
P1 C4 1.8303(16)
P2 N2 1.7119(13)
P2 C10 1.8374(15)
P2 C7 1.8483(15)
N1 H1N 0.748(18)
N2 C13 1.4801(19)
C1 C3 1.520(2)
C1 C2 1.522(2)
C1 H1 0.969(16)
C2 H2A 0.97(2)
C2 H2B 1.02(3)
C2 H2C 0.94(2)
C3 H3A 1.00(2)
C3 H3B 1.04(2)
C3 H3C 0.93(2)
C4 C6 1.518(2)
C4 C5 1.535(2)
C4 H4 0.968(18)
C5 H5A 1.01(2)
C5 H5B 0.92(2)
C5 H5C 0.96(2)
C6 H6A 0.972(19)
C6 H6B 0.954(18)
C6 H6C 0.94(2)
C7 C9 1.521(3)
C7 C8 1.531(2)
C7 H7 1.031(16)
C8 H8A 0.99(2)
C8 H8B 1.00(2)
C8 H8C 1.04(2)
C9 H9A 0.96(2)
C9 H9B 1.00(2)
C9 H9C 0.98(2)
C10 C12 1.520(2)
C10 C11 1.533(2)
C10 H10 0.953(19)
C11 H11A 0.977(19)
C11 H11B 1.013(18)
C11 H11C 0.96(2)
C12 H12A 0.982(18)
C12 H12B 0.972(19)
C12 H12C 0.96(2)
C13 H13A 1.001(19)
C13 H13B 0.943(19)
C13 H13C 0.913(18)
